data_7251248
loop_
_publ_author_name
'Sipina, Elena V.'
'Zhukovskaya, Evgeniya S.'
'Morozov, Vladimir A.'
'Stefanovich, Sergey Yu.'
'Grebenev, Vadim V.'
'Belik, Alexei A.'
'Lazoryak, Bogdan I.'
'Deyneko, Dina V.'

_publ_section_title
;
 \b-Ca3(PO4)2-related structure and dielectric properties of Ca8CdLa(PO4)7
;
_journal_issue 1
_journal_name_full CrystEngComm
_journal_page_first 143
_journal_page_last 151
_journal_paper_doi 10.1039/D5CE00787A
_journal_volume 28
_journal_year 2026
_chemical_formula_analytical Ca8.61Cd0.69La0.82(PO4)7
_chemical_formula_iupac Ca8.61Cd0.69La0.82(PO4)7
_chemical_formula_moiety ' Ca8.61 Cd0.69 La0.82 O28 P7'
_chemical_formula_structural Ca8.61Cd0.69La0.82(PO4)7
_chemical_formula_sum 'Ca8.61 Cd0.69 La0.82 O28 P7'
_chemical_formula_weight 1202.4
_chemical_name_common Ca8.61Cd0.69La0.82(PO4)7
_chemical_name_systematic Ca8CdLa(PO4)7
_space_group_IT_number 161
_space_group_name_Hall 'R 3 -2"c'
_space_group_name_H-M_alt 'R 3 c :H'
_symmetry_cell_setting trigonal
_symmetry_Int_Tables_number 161
_symmetry_space_group_name_Hall 'R 3 -2"c'
_symmetry_space_group_name_H-M 'R 3 c :H'
_audit_update_record
;
2025-07-17 deposited with the CCDC.	2025-11-07 downloaded from the CCDC.
;
_cell_angle_alpha 90
_cell_angle_beta 90
_cell_angle_gamma 120
_cell_formula_units_Z 6
_cell_length_a 10.46310(1)
_cell_length_b 10.46310(1)
_cell_length_c 37.42078(6)
_cell_measurement_temperature 293(1)
_cell_volume 3547.842(7)
_computing_cell_refinement '(Jana2000; Petricek and Dusek, 2000)'
_computing_publication_material '(Jana2000; Petricek and Dusek, 2000)'
_computing_structure_refinement '(Jana2000; Petricek and Dusek, 2000)'
_diffrn_ambient_temperature 293(1)
_diffrn_measurement_device_type 'BL15XU beamline of SPring-8'
_diffrn_radiation_monochromator Si(111)
_diffrn_radiation_probe x-ray
_diffrn_radiation_type synchrotron
_diffrn_radiation_wavelength 0.65297
_diffrn_source synchrotron
_diffrn_source_type synchrotron
_exptl_absorpt_coefficient_mu 3.573
_exptl_absorpt_process_details '(Jana2000; Petricek, Dusek & Palatinus, 2000)'
_exptl_crystal_colour white
_exptl_crystal_density_diffrn 3.3765
_exptl_crystal_density_method 'not measured'
_exptl_crystal_F_000 3488
_pd_calc_method 'Rietveld Refinement'
_pd_char_colour white
_pd_instr_location ' ?'
_pd_meas_2theta_range_max 60.235
_pd_meas_2theta_range_min 2.042
_pd_meas_number_of_points 19390
_pd_meas_scan_method step
_pd_proc_2theta_range_max 60.235
_pd_proc_2theta_range_min 3.224
_pd_proc_ls_background_function '15 Legendre polynoms'
_pd_proc_ls_pref_orient_corr none
_pd_proc_ls_profile_function Pseudo-Voigt
_pd_proc_ls_prof_R_factor 0.0222
_pd_proc_ls_prof_wR_expected 0.0108
_pd_proc_ls_prof_wR_factor 0.0363
_refine_diff_density_max 1.36
_refine_diff_density_min -2.50
_refine_ls_goodness_of_fit_all 3.37
_refine_ls_number_constraints 4
_refine_ls_number_parameters 83
_refine_ls_number_restraints 0
_refine_ls_R_factor_all 0.0358
_refine_ls_R_factor_gt 0.0351
_refine_ls_shift/su_max 0.0417
_refine_ls_shift/su_mean 0.0104
_refine_ls_weighting_scheme sigma
_refine_ls_wR_factor_all 0.0435
_refine_ls_wR_factor_gt 0.0434
_cod_data_source_file d5ce00787a2.cif
_cod_data_source_block I
_cod_depositor_comments
;
The following automatic conversions were performed:

data item '_diffrn_radiation_probe' value 'X-ray' was changed to
'x-ray' in accordance with the
/home/data/users/saulius/crontab/automatic-downloads/rss-feeds/RSC/lib/dictionaries/cif_core.dic
dictionary named 'cif_core.dic' version 2.4.2 last updated on
2011-04-26.

Automatic conversion script
Id: cif_fix_values 8170 2020-07-09 18:12:32Z antanas 

 Adding full bibliography for 7251248.cif.
;
_cod_original_sg_symbol_Hall 'R 3;-2"c'
_cod_original_sg_symbol_H-M 'R 3 c'
_cod_original_formula_sum 'Ca8.61 Cd0.69 La0.82 P7 O28'
_cod_database_code 7251248

loop_
_space_group_symop_id
_space_group_symop_operation_xyz
1 x,y,z
2 -y,x-y,z
3 -x+y,-x,z
4 -y,-x,z+1/2
5 -x+y,y,z+1/2
6 x,x-y,z+1/2
7 x+2/3,y+1/3,z+1/3
8 -y+2/3,x-y+1/3,z+1/3
9 -x+y+2/3,-x+1/3,z+1/3
10 -y+2/3,-x+1/3,z+5/6
11 -x+y+2/3,y+1/3,z+5/6
12 x+2/3,x-y+1/3,z+5/6
13 x+1/3,y+2/3,z+2/3
14 -y+1/3,x-y+2/3,z+2/3
15 -x+y+1/3,-x+2/3,z+2/3
16 -y+1/3,-x+2/3,z+1/6
17 -x+y+1/3,y+2/3,z+1/6
18 x+1/3,x-y+2/3,z+1/6

loop_
_atom_site_label
_atom_site_type_symbol
_atom_site_fract_x
_atom_site_fract_y
_atom_site_fract_z
_atom_site_adp_type
_atom_site_U_iso_or_equiv
_atom_site_site_symmetry_multiplicity
_atom_site_occupancy
_atom_site_calc_flag
_atom_site_refinement_flags
_atom_site_disorder_assembly
_atom_site_disorder_group
Ca1 Ca 0.7241(3) 0.8554(5) 0.43483(13) Uiso 0.0077(8) 18 0.972(3) d . . .
Ca2 Ca 0.6179(3) 0.8199(5) 0.23494(13) Uiso 0.0090(7) 18 1 d . . .
Ca3 Ca 0.1444(10) 0.2966(4) 0.3291(2) Uiso 0.0038(5) 18 0.754(3) d . . .
Ca41 Ca 0 0 0.1847(9) Uiso 0.016(11) 6 0.128(6) d . . .
Cd5 Cd 0 0 0.00248(15) Uiso 0.0029(5) 6 0.692(6) d . . .
P1 P 0 0 0.27182(19) Uiso 0.0141(13) 6 1 d . . .
O1 O 0 0 0.3125(4) Uiso 0.026(2) 6 1 d . . .
O2 O -0.1487(7) -0.0130(9) 0.2571(3) Uiso 0.026(2) 18 1 d . . .
P2 P 0.6820(3) 0.8537(6) 0.13573(15) Uiso 0.0093(10) 18 1 d . . .
O3 O 0.7188(8) 0.8912(8) 0.1751(2) Uiso 0.0091(13) 18 1 d . . .
O4 O 0.7609(13) 0.7710(11) 0.1214(3) Uiso 0.0091(13) 18 1 d . . .
O5 O 0.7417(13) 1.0110(11) 0.1186(3) Uiso 0.0091(13) 18 1 d . . .
O6 O 0.5095(8) 0.7548(16) 0.1293(2) Uiso 0.0091(13) 18 1 d . . .
P3 P 0.6505(4) 0.8433(5) 0.03441(15) Uiso 0.0087(11) 18 1 d . . .
O7 O 0.6055(11) 0.9483(10) 0.0497(3) Uiso 0.0051(12) 18 1 d . . .
O8 O 0.5810(11) 0.6844(12) 0.0515(3) Uiso 0.0051(12) 18 1 d . . .
O9 O 0.8176(7) 0.9182(13) 0.0457(3) Uiso 0.0051(12) 18 1 d . . .
O10 O 0.6325(6) 0.8277(10) -0.0051(2) Uiso 0.0051(12) 18 1 d . . .
La3 La 0.1256(9) 0.2666(4) 0.32786(16) Uiso 0.0038(5) 18 0.246(3) d . . .
Ca5 Ca 0 0 0 Uiso 0.0029(5) 6 0.308(6) d . . .
La1 La 0.7241(3) 0.8554(5) 0.43483(13) Uiso 0.0077(8) 18 0.028(3) d . . .

loop_
_atom_type_symbol
_atom_type_scat_dispersion_real
_atom_type_scat_dispersion_imag
_atom_type_scat_source
Ca 0.2046 0.2640 'International Tables Vol C tables 4.2.6.8 and 6.1.1.1'
Cd -0.9716 1.0496 'International Tables Vol C tables 4.2.6.8 and 6.1.1.1'
La -0.3528 2.1426 'International Tables Vol C tables 4.2.6.8 and 6.1.1.1'
O 0.0093 0.0052 'International Tables Vol C tables 4.2.6.8 and 6.1.1.1'
P 0.0900 0.0808 'International Tables Vol C tables 4.2.6.8 and 6.1.1.1'

loop_
_geom_angle_atom_site_label_1
_geom_angle_atom_site_label_2
_geom_angle_atom_site_label_3
_geom_angle_site_symmetry_1
_geom_angle_site_symmetry_2
_geom_angle_site_symmetry_3
_geom_angle
_geom_angle_publ_flag
O1 P1 O2 . . . 110.3(5) ?
O1 P1 O2 . . 2_555 110.3(5) ?
O1 P1 O2 . . 3_555 110.3(5) ?
O2 P1 O2 . . 2_555 108.7(6) ?
O2 P1 O2 . . 3_555 108.7(6) ?
O2 P1 O2 2_555 . 3_555 108.7(6) ?
O4 P2 O6 . . . 109.1(6) ?
O5 P2 O6 1_565 . . 96.9(5) ?
O7 P3 O8 . . . 117.8(7) ?
O7 P3 O9 . . . 102.1(7) ?
O7 P3 O10 . . . 112.8(6) ?
O8 P3 O9 . . . 103.2(7) ?
O8 P3 O10 . . . 108.7(6) ?
O9 P3 O10 . . . 112.8(4) ?

loop_
_geom_bond_atom_site_label_1
_geom_bond_atom_site_label_2
_geom_bond_site_symmetry_1
_geom_bond_site_symmetry_2
_geom_bond_distance
_geom_bond_publ_flag
Ca1 Ca2 . 17_545 3.566(7) ?
Ca1 Cd5 . 4_665 3.559(5) ?
Ca1 O2 . 17_555 2.473(9) ?
Ca1 O4 . 9_565 2.846(16) ?
Ca1 O5 . 8_665 2.692(19) ?
Ca1 O6 . 8_665 2.465(13) ?
Ca1 O6 . 9_565 2.389(18) ?
Ca1 O7 . 8_665 2.418(15) ?
Ca1 O8 . 9_565 2.326(14) ?
Ca1 O10 . 6_565 2.398(9) ?
Ca1 Ca5 . 4_665 3.493(4) ?
Ca1 La1 . . 0 ?
Ca2 Cd5 . 16_555 3.567(5) ?
Ca2 O2 . 1_665 2.332(7) ?
Ca2 O3 . . 2.428(10) ?
Ca2 O4 . 16_665 2.370(13) ?
Ca2 O5 . 17_545 2.357(13) ?
Ca2 O7 . 17_545 2.600(16) ?
Ca2 O8 . 16_665 2.707(14) ?
Ca2 O9 . 16_665 2.440(15) ?
Ca2 O9 . 17_545 2.395(11) ?
Ca2 La1 . 11_554 3.566(7) ?
Ca3 Ca41 . 16_555 3.455(9) ?
Ca3 O1 . . 2.759(5) ?
Ca3 O2 . 3_555 3.087(13) ?
Ca3 O3 . 17_545 3.414(12) ?
Ca3 O3 . 18_455 2.725(15) ?
Ca3 O4 . 17_545 2.410(15) ?
Ca3 O5 . 18_455 2.257(18) ?
Ca3 O7 . 7_445 2.467(16) ?
Ca3 O8 . 8_555 2.556(14) ?
Ca3 O10 . 7_445 2.634(15) ?
Ca3 O10 . 8_555 2.768(13) ?
Ca3 La3 . . 0.279(5) ?
Ca41 O2 . . 3.09(3) ?
Ca41 O2 . 2_555 3.09(3) ?
Ca41 O2 . 3_555 3.09(3) ?
Ca41 O3 . 1_445 2.595(9) ?
Ca41 O3 . 2_655 2.595(14) ?
Ca41 O3 . 3_565 2.595(8) ?
Ca41 O4 . 1_445 3.41(3) ?
Ca41 O4 . 2_655 3.41(3) ?
Ca41 O4 . 3_565 3.41(3) ?
Cd5 O3 . 10_554 3.515(7) ?
Cd5 O3 . 11_444 3.515(12) ?
Cd5 O3 . 12_454 3.515(7) ?
Cd5 O6 . 10_554 2.185(9) ?
Cd5 O6 . 11_444 2.185(18) ?
Cd5 O6 . 12_454 2.185(9) ?
Cd5 O9 . 1_445 2.315(9) ?
Cd5 O9 . 2_655 2.315(15) ?
Cd5 O9 . 3_565 2.315(9) ?
Cd5 O10 . 1_445 3.344(6) ?
Cd5 O10 . 2_655 3.344(14) ?
Cd5 O10 . 3_565 3.344(6) ?
Cd5 Ca5 . . 0.093(6) ?
Cd5 La1 . 4_664 3.559(5) ?
Cd5 La1 . 5_544 3.559(7) ?
Cd5 La1 . 6_454 3.559(5) ?
P1 Ca1 . 10_554 3.544(2) ?
P1 Ca1 . 11_444 3.544(7) ?
P1 Ca1 . 12_454 3.544(2) ?
P1 Ca3 . . 3.439(7) ?
P1 Ca3 . 2_555 3.439(7) ?
P1 Ca3 . 3_555 3.439(12) ?
P1 Ca41 . . 3.26(3) ?
P1 O1 . . 1.524(16) ?
P1 O2 . . 1.591(9) ?
P1 O2 . 2_555 1.591(13) ?
P1 O2 . 3_555 1.591(8) ?
P1 O10 . 7_445 3.439(8) ?
P1 O10 . 8_555 3.439(13) ?
P1 O10 . 9_455 3.439(8) ?
P1 La3 . . 3.200(7) ?
P1 La3 . 2_555 3.200(7) ?
P1 La3 . 3_555 3.200(11) ?
P1 La1 . 10_554 3.544(2) ?
P1 La1 . 11_444 3.544(7) ?
P1 La1 . 12_454 3.544(2) ?
P2 Ca1 . 14_654 3.191(7) ?
P2 Ca1 . 15_564 3.129(8) ?
P2 Ca3 . 11_554 3.448(12) ?
P2 Ca3 . 12_564 3.151(12) ?
P2 Ca41 . 1_665 3.418(18) ?
P2 Cd5 . 16_555 3.401(4) ?
P2 O3 . . 1.523(11) ?
P2 O4 . . 1.560(16) ?
P2 O5 . . 1.574(13) ?
P2 O6 . . 1.587(7) ?
P2 O7 . . 3.575(14) ?
P2 O8 . . 3.508(12) ?
P2 O9 . . 3.586(11) ?
P2 O10 . 16_665 3.375(12) ?
P2 O10 . 17_545 3.408(11) ?
P2 La3 . 12_564 3.272(11) ?
P2 Ca5 . 16_555 3.368(3) ?
P2 La1 . 14_654 3.191(7) ?
P2 La1 . 15_564 3.129(8) ?
P3 Ca2 . 10_664 3.219(8) ?
P3 Ca2 . 11_554 3.151(6) ?
P3 Ca3 . 13_554 3.034(12) ?
P3 Ca3 . 15_554 3.248(10) ?
P3 Cd5 . 1_665 3.390(5) ?
P3 O1 . 13_554 3.544(10) ?
P3 O3 . 10_664 3.393(12) ?
P3 O3 . 11_554 3.589(9) ?
P3 O5 . . 3.500(12) ?
P3 O7 . . 1.508(15) ?
P3 O8 . . 1.579(12) ?
P3 O9 . . 1.574(8) ?
P3 O10 . . 1.488(9) ?
P3 La3 . 13_554 3.003(10) ?
P3 La3 . 15_554 3.130(9) ?
P3 Ca5 . 1_665 3.424(4) ?
La3 O1 . . 2.484(5) ?
La3 O2 . 3_555 2.944(13) ?
La3 O3 . 18_455 2.893(15) ?
La3 O4 . 17_545 2.557(13) ?
La3 O5 . 18_455 2.327(18) ?
La3 O7 . 7_445 2.528(14) ?
La3 O8 . 8_555 2.525(13) ?
La3 O10 . 7_445 2.554(14) ?
La3 O10 . 8_555 2.603(12) ?
Ca5 O3 . 10_554 3.523(7) ?
Ca5 O3 . 11_444 3.523(12) ?
Ca5 O3 . 12_454 3.523(7) ?
Ca5 O6 . 10_554 2.123(8) ?
Ca5 O6 . 11_444 2.123(18) ?
Ca5 O6 . 12_454 2.123(8) ?
Ca5 O9 . 1_445 2.380(8) ?
Ca5 O9 . 2_655 2.380(14) ?
Ca5 O9 . 3_565 2.380(8) ?
Ca5 O10 . 1_445 3.337(6) ?
Ca5 O10 . 2_655 3.337(14) ?
Ca5 O10 . 3_565 3.337(6) ?
Ca5 La1 . 4_664 3.493(4) ?
Ca5 La1 . 5_544 3.493(6) ?
Ca5 La1 . 6_454 3.493(4) ?
La1 O2 . 17_555 2.473(9) ?
La1 O4 . 9_565 2.846(16) ?
La1 O5 . 8_665 2.692(19) ?
La1 O6 . 8_665 2.465(13) ?
La1 O6 . 9_565 2.389(18) ?
La1 O7 . 8_665 2.418(15) ?
La1 O8 . 9_565 2.326(14) ?
La1 O10 . 6_565 2.398(9) ?
